data_4320709
loop_
_publ_author_name
'James H. Espenson'
'Xiaopeng Shan'
'David W. Lahti'
'Timothy M. Rockey'
'Basudeb Saha'
'Arkady Ellern'

_publ_contact_author_address
; Department of Chemistry 
   University of Alberta 
   Edmonton Alberta T6G 2G2 
   Canada 
;
_publ_contact_author_email whoever@ualberta.ca
_publ_contact_author_fax 1(780)4928231
_publ_contact_author_name 'Dr Robert B Jordan'
_publ_contact_author_phone 1(780)4925551
_publ_section_title
;
 Isomer Formation and Other Issues in the Substitution Reactions of
 Oxorhenium(V) Complexes of 2,2'-Bipyridine and Related Ligands
;
_journal_name_full 'Inorganic Chemistry'
_journal_page_first 6717
_journal_page_last 6724
_journal_paper_doi 10.1021/ic010613s
_journal_volume 40
_journal_year 2001
_chemical_formula_sum 'C3 H18 Co2 N6 O9'
_chemical_formula_weight 400.09
_space_group_IT_number 14
_symmetry_cell_setting monoclinic
_symmetry_space_group_name_Hall '-P 2ybc'
_symmetry_space_group_name_H-M 'P 1 21/c 1'
_atom_sites_solution_hydrogens geom
_atom_sites_solution_primary direct
_atom_sites_solution_secondary difmap
_audit_creation_method 'manual editing of SHELXL template'
_cell_angle_alpha 90.00
_cell_angle_beta 104.489(2)
_cell_angle_gamma 90.00
_cell_formula_units_Z 8
_cell_length_a 17.8070(14)
_cell_length_b 10.5466(9)
_cell_length_c 13.7297(12)
_cell_measurement_reflns_used 3048
_cell_measurement_temperature 193(2)
_cell_volume 2496.5(4)
_computing_cell_refinement 'Bruker SMART'
_computing_data_collection 'Bruker SMART'
_computing_data_reduction 'Bruker SHELXTL'
_computing_molecular_graphics 'Bruker SHELXTL'
_computing_publication_material 'Bruker SHELXTL'
_computing_structure_refinement 'SHELXL-97 (Sheldrick, 1997)'
_computing_structure_solution 'SHELXS-97 (Sheldrick, 1990)'
_diffrn_ambient_temperature 193(2)
_diffrn_measured_fraction_theta_full 0.998
_diffrn_measured_fraction_theta_max 0.998
_diffrn_measurement_device_type 'CCD area detector'
_diffrn_measurement_method 'phi and omega scans'
_diffrn_radiation_monochromator graphite
_diffrn_radiation_source 'fine-focus rotating anode'
_diffrn_radiation_type MoK\a
_diffrn_radiation_wavelength 0.71073
_diffrn_reflns_av_R_equivalents 0.0466
_diffrn_reflns_av_sigmaI/netI 0.0635
_diffrn_reflns_limit_h_max 21
_diffrn_reflns_limit_h_min -21
_diffrn_reflns_limit_k_max 12
_diffrn_reflns_limit_k_min -12
_diffrn_reflns_limit_l_max 16
_diffrn_reflns_limit_l_min -16
_diffrn_reflns_number 12698
_diffrn_reflns_theta_full 25.70
_diffrn_reflns_theta_max 25.70
_diffrn_reflns_theta_min 1.18
_exptl_absorpt_coefficient_mu 2.716
_exptl_absorpt_correction_T_max 0.8943
_exptl_absorpt_correction_T_min 0.6666
_exptl_absorpt_correction_type empirical
_exptl_absorpt_process_details 'SADABS (Sheldrick, 1996)'
_exptl_crystal_colour 'deep green'
_exptl_crystal_density_diffrn 2.129
_exptl_crystal_density_method 'not measured'
_exptl_crystal_description prism
_exptl_crystal_F_000 1632
_exptl_crystal_size_max 0.32
_exptl_crystal_size_mid 0.06
_exptl_crystal_size_min 0.05
_refine_diff_density_max 0.672
_refine_diff_density_min -0.670
_refine_diff_density_rms 0.114
_refine_ls_extinction_method none
_refine_ls_goodness_of_fit_ref 0.970
_refine_ls_hydrogen_treatment mixed
_refine_ls_matrix_type full
_refine_ls_number_parameters 373
_refine_ls_number_reflns 4740
_refine_ls_number_restraints 0
_refine_ls_restrained_S_all 0.970
_refine_ls_R_factor_all 0.0655
_refine_ls_R_factor_gt 0.0407
_refine_ls_shift/su_max 0.027
_refine_ls_shift/su_mean 0.002
_refine_ls_structure_factor_coef Fsqd
_refine_ls_weighting_details 'calc w=1/[\s^2^(Fo^2^)+(0.0437P)^2^+0.0000P] where P=(Fo^2^+2Fc^2^)/3'
_refine_ls_weighting_scheme calc
_refine_ls_wR_factor_gt 0.0919
_refine_ls_wR_factor_ref 0.0998
_reflns_number_gt 3338
_reflns_number_total 4740
_reflns_threshold_expression >2sigma(I)
_cod_data_source_file ic010613s.cif
_cod_data_source_block rbj9902
_cod_depositor_comments
;
The following automatic conversions were performed:

'_symmetry_cell_setting' value 'Monoclinic' changed to 'monoclinic'
according to the built-in table from CIF Core dictionary named
'cif_core.dic' version 2.4.1 from 2010-06-29.

Automatic conversion script
Id: cif_fix_values 1646 2011-03-28 12:23:43Z adriana 
;
_cod_database_code 4320709

loop_
_symmetry_equiv_pos_as_xyz
'x, y, z'
'-x, y+1/2, -z+1/2'
'-x, -y, -z'
'x, -y-1/2, z-1/2'

loop_
_atom_site_label
_atom_site_type_symbol
_atom_site_fract_x
_atom_site_fract_y
_atom_site_fract_z
_atom_site_U_iso_or_equiv
_atom_site_adp_type
_atom_site_occupancy
_atom_site_symmetry_multiplicity
_atom_site_calc_flag
_atom_site_refinement_flags
_atom_site_disorder_assembly
_atom_site_disorder_group
Co1 Co 0.38607(3) -0.23990(5) 0.00326(4) 0.01477(16) Uani 1 1 d . . .
O11 O 0.29125(16) -0.2486(3) 0.0448(2) 0.0192(7) Uani 1 1 d . . .
O12 O 0.38604(16) -0.1206(3) 0.1086(2) 0.0186(7) Uani 1 1 d . . .
O13 O 0.27889(17) -0.1132(3) 0.1672(2) 0.0256(8) Uani 1 1 d . . .
O14 O 0.35719(16) -0.1132(3) -0.0981(2) 0.0212(7) Uani 1 1 d . . .
O15 O 0.47412(15) -0.1827(3) -0.0414(2) 0.0180(7) Uani 1 1 d . . .
O16 O 0.45067(18) -0.0399(3) -0.1680(2) 0.0268(8) Uani 1 1 d . . .
O17 O 0.42660(16) -0.3839(3) 0.0835(2) 0.0201(7) Uani 1 1 d . . .
O18 O 0.37332(17) -0.3914(3) -0.0767(2) 0.0206(7) Uani 1 1 d . . .
O19 O 0.4077(2) -0.5749(3) 0.0082(2) 0.0324(8) Uani 1 1 d . . .
C11 C 0.3162(2) -0.1593(4) 0.1113(3) 0.0154(9) Uani 1 1 d . . .
C12 C 0.4290(2) -0.1063(4) -0.1059(3) 0.0173(10) Uani 1 1 d . . .
C13 C 0.4026(3) -0.4575(4) 0.0047(3) 0.0210(10) Uani 1 1 d . . .
Co2 Co 0.11907(3) 0.26492(6) -0.01477(4) 0.01755(16) Uani 1 1 d . . .
O21 O 0.21422(16) 0.2515(3) -0.0542(2) 0.0215(7) Uani 1 1 d . . .
O22 O 0.10699(16) 0.1586(3) -0.1319(2) 0.0208(7) Uani 1 1 d . . .
O23 O 0.21715(18) 0.1140(3) -0.1781(3) 0.0307(8) Uani 1 1 d . . .
O24 O 0.14631(17) 0.3972(3) 0.0825(2) 0.0229(7) Uani 1 1 d . . .
O25 O 0.09759(16) 0.4297(3) -0.0770(2) 0.0203(7) Uani 1 1 d . . .
O26 O 0.13087(17) 0.5981(3) 0.0257(2) 0.0252(8) Uani 1 1 d . . .
O27 O 0.02439(16) 0.2289(3) 0.0227(2) 0.0222(7) Uani 1 1 d . . .
O28 O 0.12992(16) 0.1203(3) 0.0711(2) 0.0233(7) Uani 1 1 d . . .
O29 O 0.02699(19) 0.0655(3) 0.1292(3) 0.0347(9) Uani 1 1 d . . .
C21 C 0.1813(2) 0.1706(4) -0.1258(3) 0.0189(10) Uani 1 1 d . . .
C22 C 0.1244(2) 0.4827(4) 0.0115(3) 0.0195(10) Uani 1 1 d . . .
C23 C 0.0584(2) 0.1335(4) 0.0780(3) 0.0206(10) Uani 1 1 d . . .
Co3 Co 0.37302(3) 0.27402(5) -0.27445(4) 0.01213(15) Uani 1 1 d . . .
N31 N 0.38271(19) 0.2134(3) -0.1377(2) 0.0158(8) Uani 1 1 d . . .
H31A H 0.3910 0.2804 -0.0946 0.019 Uiso 1 1 calc R . .
H31B H 0.4234 0.1587 -0.1203 0.019 Uiso 1 1 calc R . .
H31C H 0.3383 0.1729 -0.1344 0.019 Uiso 1 1 calc R . .
N32 N 0.3617(2) 0.3380(3) -0.4121(2) 0.0174(8) Uani 1 1 d . . .
H32A H 0.3162 0.3097 -0.4524 0.021 Uiso 1 1 calc R . .
H32B H 0.4019 0.3097 -0.4361 0.021 Uiso 1 1 calc R . .
H32C H 0.3617 0.4243 -0.4114 0.021 Uiso 1 1 calc R . .
N33 N 0.42453(19) 0.4314(3) -0.2211(2) 0.0155(8) Uani 1 1 d . . .
H33A H 0.3905 0.4821 -0.1997 0.019 Uiso 1 1 calc R . .
H33B H 0.4414 0.4719 -0.2702 0.019 Uiso 1 1 calc R . .
H33C H 0.4657 0.4137 -0.1685 0.019 Uiso 1 1 calc R . .
N34 N 0.3241(2) 0.1119(3) -0.3269(3) 0.0187(8) Uani 1 1 d . . .
H34A H 0.2725 0.1150 -0.3297 0.022 Uiso 1 1 calc R . .
H34B H 0.3465 0.0476 -0.2855 0.022 Uiso 1 1 calc R . .
H34C H 0.3306 0.0982 -0.3897 0.022 Uiso 1 1 calc R . .
N35 N 0.47338(19) 0.2008(3) -0.2772(3) 0.0206(8) Uani 1 1 d . . .
H35A H 0.4857 0.1381 -0.2303 0.025 Uiso 1 1 calc R . .
H35B H 0.5105 0.2621 -0.2632 0.025 Uiso 1 1 calc R . .
H35C H 0.4707 0.1679 -0.3392 0.025 Uiso 1 1 calc R . .
N36 N 0.27283(18) 0.3491(3) -0.2715(3) 0.0204(9) Uani 1 1 d . . .
H36A H 0.2725 0.4326 -0.2883 0.024 Uiso 1 1 calc R . .
H36B H 0.2654 0.3414 -0.2086 0.024 Uiso 1 1 calc R . .
H36C H 0.2341 0.3081 -0.3163 0.024 Uiso 1 1 calc R . .
Co4 Co 0.12915(3) -0.26456(5) 0.27634(4) 0.01298(15) Uani 1 1 d . . .
N41 N 0.1454(2) -0.3545(3) 0.4058(3) 0.0203(8) Uani 1 1 d . . .
H41A H 0.1681 -0.3012 0.4568 0.024 Uiso 1 1 calc R . .
H41B H 0.1767 -0.4227 0.4059 0.024 Uiso 1 1 calc R . .
H41C H 0.0989 -0.3811 0.4145 0.024 Uiso 1 1 calc R . .
N42 N 0.1138(2) -0.1742(3) 0.1494(2) 0.0175(8) Uani 1 1 d . . .
H42A H 0.0834 -0.1050 0.1502 0.021 Uiso 1 1 calc R . .
H42B H 0.0903 -0.2263 0.0980 0.021 Uiso 1 1 calc R . .
H42C H 0.1605 -0.1489 0.1407 0.021 Uiso 1 1 calc R . .
N43 N 0.04030(19) -0.1739(3) 0.3045(3) 0.0193(8) Uani 1 1 d . . .
H43A H 0.0255 -0.2131 0.3556 0.023 Uiso 1 1 calc R . .
H43B H 0.0001 -0.1740 0.2484 0.023 Uiso 1 1 calc R . .
H43C H 0.0542 -0.0925 0.3224 0.023 Uiso 1 1 calc R . .
N44 N 0.21507(19) -0.3564(3) 0.2433(3) 0.0203(8) Uani 1 1 d . . .
H44A H 0.2608 -0.3207 0.2765 0.024 Uiso 1 1 calc R . .
H44B H 0.2103 -0.3523 0.1758 0.024 Uiso 1 1 calc R . .
H44C H 0.2140 -0.4389 0.2622 0.024 Uiso 1 1 calc R . .
N45 N 0.06005(19) -0.4023(3) 0.2140(3) 0.0207(9) Uani 1 1 d . . .
H45A H 0.0234 -0.4149 0.2489 0.025 Uiso 1 1 calc R . .
H45B H 0.0881 -0.4746 0.2149 0.025 Uiso 1 1 calc R . .
H45C H 0.0365 -0.3814 0.1493 0.025 Uiso 1 1 calc R . .
N46 N 0.19927(19) -0.1293(3) 0.3423(3) 0.0176(8) Uani 1 1 d . . .
H46A H 0.1749 -0.0530 0.3290 0.021 Uiso 1 1 calc R . .
H46B H 0.2426 -0.1293 0.3186 0.021 Uiso 1 1 calc R . .
H46C H 0.2128 -0.1427 0.4099 0.021 Uiso 1 1 calc R . .

loop_
_atom_site_aniso_label
_atom_site_aniso_U_11
_atom_site_aniso_U_22
_atom_site_aniso_U_33
_atom_site_aniso_U_23
_atom_site_aniso_U_13
_atom_site_aniso_U_12
Co1 0.0148(3) 0.0141(3) 0.0142(3) -0.0005(2) 0.0015(2) 0.0003(2)
O11 0.0131(15) 0.0209(19) 0.0225(17) -0.0054(13) 0.0026(13) -0.0041(13)
O12 0.0161(15) 0.0173(17) 0.0232(18) -0.0062(13) 0.0061(13) -0.0042(13)
O13 0.0275(17) 0.0221(18) 0.033(2) -0.0076(14) 0.0183(16) -0.0032(15)
O14 0.0179(16) 0.0238(18) 0.0210(18) 0.0089(13) 0.0030(13) 0.0086(14)
O15 0.0142(15) 0.0178(17) 0.0223(17) 0.0034(13) 0.0051(13) 0.0018(13)
O16 0.0363(19) 0.0209(18) 0.0273(19) 0.0094(14) 0.0156(16) 0.0081(16)
O17 0.0235(17) 0.0197(17) 0.0171(17) 0.0004(13) 0.0049(14) 0.0024(14)
O18 0.0288(17) 0.0164(17) 0.0145(17) -0.0031(13) 0.0013(14) 0.0001(14)
O19 0.056(2) 0.0095(18) 0.036(2) -0.0001(14) 0.0199(18) 0.0006(16)
C11 0.013(2) 0.015(2) 0.017(2) 0.0016(18) 0.0013(19) -0.0019(18)
C12 0.020(2) 0.017(2) 0.017(2) -0.0014(19) 0.0076(19) 0.001(2)
C13 0.021(2) 0.020(3) 0.025(3) -0.005(2) 0.010(2) -0.001(2)
Co2 0.0158(3) 0.0168(3) 0.0179(4) -0.0006(2) 0.0003(3) 0.0011(3)
O21 0.0161(16) 0.0191(19) 0.0294(19) -0.0027(13) 0.0059(14) -0.0020(13)
O22 0.0173(16) 0.0211(18) 0.0225(18) -0.0031(13) 0.0022(13) -0.0048(14)
O23 0.0318(19) 0.026(2) 0.040(2) -0.0065(16) 0.0200(17) -0.0004(16)
O24 0.0274(17) 0.0219(18) 0.0166(17) -0.0009(13) 0.0005(14) -0.0009(14)
O25 0.0255(17) 0.0192(18) 0.0141(17) -0.0010(12) 0.0010(13) 0.0009(14)
O26 0.0363(19) 0.0128(18) 0.0269(19) -0.0056(13) 0.0085(16) -0.0040(14)
O27 0.0159(16) 0.0208(18) 0.0286(18) 0.0006(14) 0.0034(14) 0.0043(14)
O28 0.0188(16) 0.0208(18) 0.0299(19) 0.0073(14) 0.0053(14) 0.0074(14)
O29 0.039(2) 0.024(2) 0.052(2) 0.0041(17) 0.0311(19) 0.0037(17)
C21 0.021(2) 0.015(2) 0.019(2) 0.0036(19) 0.002(2) 0.002(2)
C22 0.014(2) 0.022(3) 0.023(3) 0.003(2) 0.0057(19) 0.0028(19)
C23 0.016(2) 0.018(3) 0.029(3) -0.005(2) 0.008(2) 0.000(2)
Co3 0.0128(3) 0.0109(3) 0.0118(3) -0.0001(2) 0.0015(2) -0.0003(2)
N31 0.0173(18) 0.0139(19) 0.0154(19) 0.0017(15) 0.0024(15) 0.0015(16)
N32 0.0223(19) 0.016(2) 0.0136(19) 0.0005(15) 0.0030(16) 0.0011(16)
N33 0.0173(18) 0.017(2) 0.0128(19) -0.0012(14) 0.0049(15) -0.0027(16)
N34 0.022(2) 0.015(2) 0.019(2) -0.0018(15) 0.0059(16) -0.0018(16)
N35 0.021(2) 0.018(2) 0.024(2) 0.0035(16) 0.0090(17) 0.0055(17)
N36 0.0161(19) 0.020(2) 0.025(2) 0.0019(16) 0.0041(17) 0.0034(16)
Co4 0.0121(3) 0.0114(3) 0.0140(3) -0.0003(2) 0.0006(2) -0.0002(2)
N41 0.025(2) 0.015(2) 0.019(2) 0.0001(15) 0.0016(16) -0.0002(17)
N42 0.0212(19) 0.014(2) 0.016(2) 0.0014(15) 0.0027(16) 0.0018(16)
N43 0.0195(19) 0.016(2) 0.021(2) -0.0015(16) 0.0032(16) -0.0021(16)
N44 0.023(2) 0.018(2) 0.019(2) -0.0004(15) 0.0034(16) 0.0025(17)
N45 0.0176(19) 0.022(2) 0.022(2) -0.0030(16) 0.0040(16) -0.0047(17)
N46 0.0152(18) 0.018(2) 0.019(2) 0.0001(15) 0.0034(16) -0.0009(16)

loop_
_atom_type_symbol
_atom_type_description
_atom_type_scat_dispersion_real
_atom_type_scat_dispersion_imag
_atom_type_scat_source
C C 0.0033 0.0016 'International Tables Vol C Tables 4.2.6.8 and 6.1.1.4'
H H 0.0000 0.0000 'International Tables Vol C Tables 4.2.6.8 and 6.1.1.4'
N N 0.0061 0.0033 'International Tables Vol C Tables 4.2.6.8 and 6.1.1.4'
O O 0.0106 0.0060 'International Tables Vol C Tables 4.2.6.8 and 6.1.1.4'
Co Co 0.3494 0.9721 'International Tables Vol C Tables 4.2.6.8 and 6.1.1.4'

loop_
_geom_angle_atom_site_label_1
_geom_angle_atom_site_label_2
_geom_angle_atom_site_label_3
_geom_angle
_geom_angle_site_symmetry_1
_geom_angle_site_symmetry_3
_geom_angle_publ_flag
O14 Co1 O17 166.84(13) . . ?
O14 Co1 O11 98.87(12) . . ?
O17 Co1 O11 91.40(13) . . ?
O14 Co1 O12 92.27(13) . . ?
O17 Co1 O12 99.13(13) . . ?
O11 Co1 O12 68.89(12) . . ?
O14 Co1 O15 68.82(12) . . ?
O17 Co1 O15 102.32(12) . . ?
O11 Co1 O15 164.25(12) . . ?
O12 Co1 O15 100.90(12) . . ?
O14 Co1 O18 101.22(13) . . ?
O17 Co1 O18 68.97(12) . . ?
O11 Co1 O18 98.27(12) . . ?
O12 Co1 O18 162.83(13) . . ?
O15 Co1 O18 93.91(13) . . ?
C11 O11 Co1 90.2(2) . . ?
C11 O12 Co1 89.8(2) . . ?
C12 O14 Co1 90.5(2) . . ?
C12 O15 Co1 89.9(2) . . ?
C13 O17 Co1 89.8(3) . . ?
C13 O18 Co1 89.4(2) . . ?
O13 C11 O11 125.1(4) . . ?
O13 C11 O12 123.6(4) . . ?
O11 C11 O12 111.2(4) . . ?
O16 C12 O15 124.7(4) . . ?
O16 C12 O14 124.5(4) . . ?
O15 C12 O14 110.8(4) . . ?
O19 C13 O18 125.0(4) . . ?
O19 C13 O17 123.5(4) . . ?
O18 C13 O17 111.5(4) . . ?
O28 Co2 O24 100.56(14) . . ?
O28 Co2 O21 98.97(13) . . ?
O24 Co2 O21 99.47(13) . . ?
O28 Co2 O27 68.65(13) . . ?
O24 Co2 O27 92.50(13) . . ?
O21 Co2 O27 164.30(13) . . ?
O28 Co2 O22 91.34(13) . . ?
O24 Co2 O22 164.77(13) . . ?
O21 Co2 O22 69.01(12) . . ?
O27 Co2 O22 100.74(13) . . ?
O28 Co2 O25 166.07(13) . . ?
O24 Co2 O25 68.86(12) . . ?
O21 Co2 O25 91.90(12) . . ?
O27 Co2 O25 101.93(12) . . ?
O22 Co2 O25 100.73(12) . . ?
C21 O21 Co2 89.9(2) . . ?
C21 O22 Co2 89.4(2) . . ?
C22 O24 Co2 90.4(3) . . ?
C22 O25 Co2 89.3(2) . . ?
C23 O27 Co2 89.8(2) . . ?
C23 O28 Co2 90.6(3) . . ?
O23 C21 O22 125.5(4) . . ?
O23 C21 O21 123.2(4) . . ?
O22 C21 O21 111.3(4) . . ?
O26 C22 O24 124.2(4) . . ?
O26 C22 O25 124.3(4) . . ?
O24 C22 O25 111.4(4) . . ?
O29 C23 O28 124.7(4) . . ?
O29 C23 O27 124.4(4) . . ?
O28 C23 O27 110.9(4) . . ?
N33 Co3 N31 89.85(14) . . ?
N33 Co3 N35 89.85(15) . . ?
N31 Co3 N35 91.59(14) . . ?
N33 Co3 N36 89.62(14) . . ?
N31 Co3 N36 88.52(14) . . ?
N35 Co3 N36 179.46(16) . . ?
N33 Co3 N32 89.67(14) . . ?
N31 Co3 N32 178.76(15) . . ?
N35 Co3 N32 89.56(15) . . ?
N36 Co3 N32 90.33(14) . . ?
N33 Co3 N34 178.17(14) . . ?
N31 Co3 N34 89.54(15) . . ?
N35 Co3 N34 88.45(15) . . ?
N36 Co3 N34 92.08(15) . . ?
N32 Co3 N34 90.98(14) . . ?
N42 Co4 N45 92.28(15) . . ?
N42 Co4 N44 88.72(15) . . ?
N45 Co4 N44 88.49(15) . . ?
N42 Co4 N46 89.30(15) . . ?
N45 Co4 N46 178.40(15) . . ?
N44 Co4 N46 91.31(14) . . ?
N42 Co4 N43 89.88(14) . . ?
N45 Co4 N43 89.89(14) . . ?
N44 Co4 N43 177.82(14) . . ?
N46 Co4 N43 90.34(14) . . ?
N42 Co4 N41 179.35(15) . . ?
N45 Co4 N41 88.37(15) . . ?
N44 Co4 N41 91.39(15) . . ?
N46 Co4 N41 90.06(14) . . ?
N43 Co4 N41 90.03(15) . . ?

loop_
_geom_bond_atom_site_label_1
_geom_bond_atom_site_label_2
_geom_bond_distance
_geom_bond_site_symmetry_2
_geom_bond_publ_flag
Co1 O14 1.905(3) . ?
Co1 O17 1.908(3) . ?
Co1 O11 1.915(3) . ?
Co1 O12 1.917(3) . ?
Co1 O15 1.918(3) . ?
Co1 O18 1.919(3) . ?
O11 C11 1.309(5) . ?
O12 C11 1.319(5) . ?
O13 C11 1.233(5) . ?
O14 C12 1.312(5) . ?
O15 C12 1.312(5) . ?
O16 C12 1.237(5) . ?
O17 C13 1.312(5) . ?
O18 C13 1.310(5) . ?
O19 C13 1.242(5) . ?
Co2 O28 1.908(3) . ?
Co2 O24 1.908(3) . ?
Co2 O21 1.909(3) . ?
Co2 O27 1.920(3) . ?
Co2 O22 1.928(3) . ?
Co2 O25 1.932(3) . ?
O21 C21 1.323(5) . ?
O22 C21 1.310(5) . ?
O23 C21 1.229(5) . ?
O24 C22 1.314(5) . ?
O25 C22 1.314(5) . ?
O26 C22 1.233(5) . ?
O27 C23 1.313(5) . ?
O28 C23 1.307(5) . ?
O29 C23 1.232(5) . ?
Co3 N33 1.949(3) . ?
Co3 N31 1.949(3) . ?
Co3 N35 1.956(3) . ?
Co3 N36 1.961(3) . ?
Co3 N32 1.969(3) . ?
Co3 N34 1.972(3) . ?
Co4 N42 1.945(3) . ?
Co4 N45 1.957(3) . ?
Co4 N44 1.958(3) . ?
Co4 N46 1.962(3) . ?
Co4 N43 1.968(3) . ?
Co4 N41 1.972(3) . ?

loop_
_geom_torsion_atom_site_label_1
_geom_torsion_atom_site_label_2
_geom_torsion_atom_site_label_3
_geom_torsion_atom_site_label_4
_geom_torsion
_geom_torsion_site_symmetry_1
_geom_torsion_site_symmetry_2
_geom_torsion_site_symmetry_3
_geom_torsion_site_symmetry_4
_geom_torsion_publ_flag
O14 Co1 O11 C11 -89.2(2) . . . . ?
O17 Co1 O11 C11 99.0(2) . . . . ?
O12 Co1 O11 C11 -0.2(2) . . . . ?
O15 Co1 O11 C11 -51.8(6) . . . . ?
O18 Co1 O11 C11 168.0(2) . . . . ?
O14 Co1 O12 C11 98.9(2) . . . . ?
O17 Co1 O12 C11 -87.7(2) . . . . ?
O11 Co1 O12 C11 0.2(2) . . . . ?
O15 Co1 O12 C11 167.7(2) . . . . ?
O18 Co1 O12 C11 -43.1(5) . . . . ?
O17 Co1 O14 C12 -48.0(7) . . . . ?
O11 Co1 O14 C12 171.1(2) . . . . ?
O12 Co1 O14 C12 102.1(2) . . . . ?
O15 Co1 O14 C12 1.3(2) . . . . ?
O18 Co1 O14 C12 -88.6(2) . . . . ?
O14 Co1 O15 C12 -1.3(2) . . . . ?
O17 Co1 O15 C12 168.6(2) . . . . ?
O11 Co1 O15 C12 -41.4(6) . . . . ?
O12 Co1 O15 C12 -89.5(2) . . . . ?
O18 Co1 O15 C12 99.3(2) . . . . ?
O14 Co1 O17 C13 -46.5(7) . . . . ?
O11 Co1 O17 C13 95.0(2) . . . . ?
O12 Co1 O17 C13 163.8(2) . . . . ?
O15 Co1 O17 C13 -92.8(2) . . . . ?
O18 Co1 O17 C13 -3.3(2) . . . . ?
O14 Co1 O18 C13 174.2(2) . . . . ?
O17 Co1 O18 C13 3.3(2) . . . . ?
O11 Co1 O18 C13 -85.0(3) . . . . ?
O12 Co1 O18 C13 -44.7(5) . . . . ?
O15 Co1 O18 C13 105.0(2) . . . . ?
Co1 O11 C11 O13 177.9(4) . . . . ?
Co1 O11 C11 O12 0.3(3) . . . . ?
Co1 O12 C11 O13 -177.9(4) . . . . ?
Co1 O12 C11 O11 -0.3(3) . . . . ?
Co1 O15 C12 O16 -175.9(4) . . . . ?
Co1 O15 C12 O14 1.8(3) . . . . ?
Co1 O14 C12 O16 175.9(4) . . . . ?
Co1 O14 C12 O15 -1.9(3) . . . . ?
Co1 O18 C13 O19 175.5(4) . . . . ?
Co1 O18 C13 O17 -4.9(3) . . . . ?
Co1 O17 C13 O19 -175.5(4) . . . . ?
Co1 O17 C13 O18 4.9(4) . . . . ?
O28 Co2 O21 C21 84.3(2) . . . . ?
O24 Co2 O21 C21 -173.4(2) . . . . ?
O27 Co2 O21 C21 47.4(6) . . . . ?
O22 Co2 O21 C21 -3.7(2) . . . . ?
O25 Co2 O21 C21 -104.5(2) . . . . ?
O28 Co2 O22 C21 -95.3(2) . . . . ?
O24 Co2 O22 C21 46.2(6) . . . . ?
O21 Co2 O22 C21 3.8(2) . . . . ?
O27 Co2 O22 C21 -163.9(2) . . . . ?
O25 Co2 O22 C21 91.7(2) . . . . ?
O28 Co2 O24 C22 -171.3(2) . . . . ?
O21 Co2 O24 C22 87.6(3) . . . . ?
O27 Co2 O24 C22 -102.6(2) . . . . ?
O22 Co2 O24 C22 47.9(6) . . . . ?
O25 Co2 O24 C22 -0.7(2) . . . . ?
O28 Co2 O25 C22 42.7(6) . . . . ?
O24 Co2 O25 C22 0.7(2) . . . . ?
O21 Co2 O25 C22 -98.7(2) . . . . ?
O27 Co2 O25 C22 88.8(2) . . . . ?
O22 Co2 O25 C22 -167.7(2) . . . . ?
O28 Co2 O27 C23 1.4(2) . . . . ?
O24 Co2 O27 C23 -99.0(3) . . . . ?
O21 Co2 O27 C23 40.8(6) . . . . ?
O22 Co2 O27 C23 88.6(3) . . . . ?
O25 Co2 O27 C23 -167.9(2) . . . . ?
O24 Co2 O28 C23 87.2(3) . . . . ?
O21 Co2 O28 C23 -171.4(2) . . . . ?
O27 Co2 O28 C23 -1.4(2) . . . . ?
O22 Co2 O28 C23 -102.4(2) . . . . ?
O25 Co2 O28 C23 47.8(6) . . . . ?
Co2 O22 C21 O23 173.8(4) . . . . ?
Co2 O22 C21 O21 -5.4(3) . . . . ?
Co2 O21 C21 O23 -173.8(4) . . . . ?
Co2 O21 C21 O22 5.5(3) . . . . ?
Co2 O24 C22 O26 -176.5(4) . . . . ?
Co2 O24 C22 O25 1.1(3) . . . . ?
Co2 O25 C22 O26 176.5(4) . . . . ?
Co2 O25 C22 O24 -1.1(3) . . . . ?
Co2 O28 C23 O29 -178.2(4) . . . . ?
Co2 O28 C23 O27 2.0(3) . . . . ?
Co2 O27 C23 O29 178.2(4) . . . . ?
Co2 O27 C23 O28 -2.0(3) . . . . ?
